data_7013385
loop_
_publ_author_name
'Chen, Chi-Tien'
'Huang, Chi-An'
'Huang, Bor-Hunn'

_publ_section_title
;
 Aluminium metal complexes supported by amine bis-phenolate ligands as
 catalysts for ring-opening polymerization of ?-caprolactone
;
_journal_issue 19
_journal_name_full 'Dalton Transactions'
_journal_page_first 3799
_journal_paper_doi 10.1039/b307365c
_journal_year 2003
_chemical_formula_sum 'C41 H61 Al N2 O3'
_chemical_formula_weight 656.90
_chemical_name_systematic
;
?
;
_space_group_IT_number 14
_symmetry_cell_setting monoclinic
_symmetry_space_group_name_Hall '-P 2ybc'
_symmetry_space_group_name_H-M 'P 1 21/c 1'
_atom_sites_solution_hydrogens geom
_atom_sites_solution_primary direct
_atom_sites_solution_secondary difmap
_audit_creation_method SHELXL-97
_cell_angle_alpha 90.00
_cell_angle_beta 113.582(2)
_cell_angle_gamma 90.00
_cell_formula_units_Z 4
_cell_length_a 19.9123(19)
_cell_length_b 11.7193(12)
_cell_length_c 18.5419(17)
_cell_measurement_reflns_used 3292
_cell_measurement_temperature 293(2)
_cell_measurement_theta_max 21.726
_cell_measurement_theta_min 2.602
_cell_volume 3965.6(7)
_computing_cell_refinement 'Bruker SMART'
_computing_data_collection 'Bruker SMART'
_computing_data_reduction 'Bruker SHELXTL'
_computing_molecular_graphics 'Bruker SHELXTL'
_computing_publication_material 'Bruker SHELXTL'
_computing_structure_refinement 'SHELXL-97 (Sheldrick, 1997)'
_computing_structure_solution 'SHELXS-97 (Sheldrick, 1990)'
_diffrn_ambient_temperature 293(2)
_diffrn_measured_fraction_theta_full 0.998
_diffrn_measured_fraction_theta_max 0.998
_diffrn_measurement_device_type 'CCD area detector'
_diffrn_measurement_method 'phi and omega scans'
_diffrn_radiation_monochromator graphite
_diffrn_radiation_source 'fine-focus sealed tube'
_diffrn_radiation_type MoK\a
_diffrn_radiation_wavelength 0.71073
_diffrn_reflns_av_R_equivalents 0.0819
_diffrn_reflns_av_sigmaI/netI 0.0913
_diffrn_reflns_limit_h_max 23
_diffrn_reflns_limit_h_min -24
_diffrn_reflns_limit_k_max 13
_diffrn_reflns_limit_k_min -14
_diffrn_reflns_limit_l_max 22
_diffrn_reflns_limit_l_min -16
_diffrn_reflns_number 22096
_diffrn_reflns_theta_full 26.01
_diffrn_reflns_theta_max 26.01
_diffrn_reflns_theta_min 2.07
_exptl_absorpt_coefficient_mu 0.088
_exptl_absorpt_correction_T_max 1.000
_exptl_absorpt_correction_T_min 0.289
_exptl_absorpt_correction_type SADABS
_exptl_crystal_colour colorless
_exptl_crystal_density_diffrn 1.100
_exptl_crystal_density_method 'not measured'
_exptl_crystal_description parallelpiped
_exptl_crystal_F_000 1432
_exptl_crystal_size_max 0.47
_exptl_crystal_size_mid 0.32
_exptl_crystal_size_min 0.29
_refine_diff_density_max 0.946
_refine_diff_density_min -0.424
_refine_diff_density_rms 0.063
_refine_ls_extinction_method none
_refine_ls_goodness_of_fit_ref 1.088
_refine_ls_hydrogen_treatment mixed
_refine_ls_matrix_type full
_refine_ls_number_parameters 407
_refine_ls_number_reflns 7801
_refine_ls_number_restraints 0
_refine_ls_restrained_S_all 1.088
_refine_ls_R_factor_all 0.1758
_refine_ls_R_factor_gt 0.0874
_refine_ls_shift/su_max 0.100
_refine_ls_shift/su_mean 0.006
_refine_ls_structure_factor_coef Fsqd
_refine_ls_weighting_details 'calc w=1/[\s^2^(Fo^2^)+(0.1500P)^2^+0.0000P] where P=(Fo^2^+2Fc^2^)/3'
_refine_ls_weighting_scheme calc
_refine_ls_wR_factor_gt 0.2472
_refine_ls_wR_factor_ref 0.3018
_reflns_number_gt 3516
_reflns_number_total 7801
_reflns_threshold_expression >2sigma(I)
_cod_data_source_file b307365c.txt
_cod_data_source_block compound_4
_cod_depositor_comments
;
The following automatic conversions were performed:
'_symmetry_cell_setting' value 'Monoclinic' changed to 'monoclinic'
according to '/home/saulius/struct/CIF-dictionaries/cif_core.dic'
dictionary named 'cif_core.dic' version 2.4.1 from 2010-06-29.

Automatic conversion script
Id: cif_fix_enum 1527 2010-12-29 10:47:43Z saulius 
;
_cod_original_sg_symbol_H-M P2(1)/c
_cod_database_code 7013385

loop_
_symmetry_equiv_pos_as_xyz
'x, y, z'
'-x, y+1/2, -z+1/2'
'-x, -y, -z'
'x, -y-1/2, z-1/2'

loop_
_atom_site_label
_atom_site_type_symbol
_atom_site_fract_x
_atom_site_fract_y
_atom_site_fract_z
_atom_site_U_iso_or_equiv
_atom_site_adp_type
_atom_site_occupancy
_atom_site_symmetry_multiplicity
_atom_site_calc_flag
_atom_site_refinement_flags
_atom_site_disorder_assembly
_atom_site_disorder_group
Al Al 0.31419(7) 0.75272(12) 0.38593(8) 0.0496(4) Uani 1 1 d . . .
O1 O 0.22946(16) 0.8009(3) 0.38126(17) 0.0592(8) Uani 1 1 d . . .
O2 O 0.34056(16) 0.6077(2) 0.39325(17) 0.0537(8) Uani 1 1 d . . .
O3 O 0.36729(18) 0.7917(3) 0.48289(18) 0.0667(9) Uani 1 1 d . . .
N1 N 0.26373(18) 0.7337(3) 0.2580(2) 0.0458(9) Uani 1 1 d . . .
N2 N 0.3770(2) 0.8684(3) 0.3529(2) 0.0625(11) Uani 1 1 d . . .
C1 C 0.1634(2) 0.8343(4) 0.3278(2) 0.0477(10) Uani 1 1 d . . .
C2 C 0.1155(2) 0.8999(4) 0.3496(3) 0.0505(11) Uani 1 1 d . . .
C3 C 0.0497(2) 0.9341(4) 0.2902(3) 0.0524(11) Uani 1 1 d . . .
H3A H 0.0186 0.9793 0.3043 0.063 Uiso 1 1 calc R . .
C4 C 0.0273(2) 0.9057(4) 0.2114(3) 0.0508(11) Uani 1 1 d . . .
C5 C 0.0741(2) 0.8362(4) 0.1925(3) 0.0529(11) Uani 1 1 d . . .
H5A H 0.0609 0.8146 0.1403 0.064 Uiso 1 1 calc R . .
C6 C 0.1404(2) 0.7979(4) 0.2495(2) 0.0488(11) Uani 1 1 d . . .
C7 C 0.1841(2) 0.7089(4) 0.2293(3) 0.0524(11) Uani 1 1 d . . .
H7A H 0.1778 0.6365 0.2512 0.063 Uiso 1 1 calc R . .
H7B H 0.1644 0.7005 0.1725 0.063 Uiso 1 1 calc R . .
C8 C 0.2986(2) 0.6354(4) 0.2345(3) 0.0538(12) Uani 1 1 d . . .
H8A H 0.3510 0.6488 0.2532 0.065 Uiso 1 1 calc R . .
H8B H 0.2789 0.6305 0.1776 0.065 Uiso 1 1 calc R . .
C9 C 0.2857(2) 0.5242(4) 0.2675(2) 0.0452(10) Uani 1 1 d . . .
C10 C 0.2484(2) 0.4347(4) 0.2191(3) 0.0539(11) Uani 1 1 d . . .
H10A H 0.2313 0.4435 0.1648 0.065 Uiso 1 1 calc R . .
C11 C 0.2358(2) 0.3319(4) 0.2496(3) 0.0506(11) Uani 1 1 d . . .
C12 C 0.2666(2) 0.3241(4) 0.3308(3) 0.0515(11) Uani 1 1 d . . .
H12A H 0.2620 0.2547 0.3527 0.062 Uiso 1 1 calc R . .
C13 C 0.3039(2) 0.4107(4) 0.3827(2) 0.0473(10) Uani 1 1 d . . .
C14 C 0.3102(2) 0.5152(4) 0.3485(2) 0.0471(10) Uani 1 1 d . . .
C15 C 0.1350(3) 0.9331(5) 0.4357(3) 0.0630(13) Uani 1 1 d . . .
C16 C 0.1505(4) 0.8253(5) 0.4863(3) 0.0906(19) Uani 1 1 d . . .
H16A H 0.1900 0.7838 0.4815 0.136 Uiso 1 1 calc R . .
H16B H 0.1074 0.7783 0.4689 0.136 Uiso 1 1 calc R . .
H16C H 0.1638 0.8462 0.5403 0.136 Uiso 1 1 calc R . .
C17 C 0.0720(3) 0.9961(6) 0.4477(3) 0.096(2) Uani 1 1 d . . .
H17A H 0.0606 1.0652 0.4173 0.144 Uiso 1 1 calc R . .
H17B H 0.0869 1.0144 0.5024 0.144 Uiso 1 1 calc R . .
H17C H 0.0295 0.9481 0.4308 0.144 Uiso 1 1 calc R . .
C18 C 0.2010(3) 1.0124(5) 0.4639(3) 0.0885(18) Uani 1 1 d . . .
H18A H 0.2415 0.9754 0.4580 0.133 Uiso 1 1 calc R . .
H18B H 0.2142 1.0307 0.5184 0.133 Uiso 1 1 calc R . .
H18C H 0.1890 1.0812 0.4333 0.133 Uiso 1 1 calc R . .
C19 C -0.0457(2) 0.9443(5) 0.1483(3) 0.0643(13) Uani 1 1 d . . .
C20 C -0.0927(4) 0.8378(6) 0.1121(5) 0.140(3) Uani 1 1 d . . .
H20A H -0.0659 0.7872 0.0925 0.210 Uiso 1 1 calc R . .
H20B H -0.1373 0.8606 0.0696 0.210 Uiso 1 1 calc R . .
H20C H -0.1040 0.7994 0.1516 0.210 Uiso 1 1 calc R . .
C21 C -0.0905(4) 1.0171(8) 0.1779(4) 0.150(4) Uani 1 1 d . . .
H21A H -0.0641 1.0859 0.2000 0.225 Uiso 1 1 calc R . .
H21B H -0.1002 0.9765 0.2177 0.225 Uiso 1 1 calc R . .
H21C H -0.1359 1.0359 0.1352 0.225 Uiso 1 1 calc R . .
C22 C -0.0346(4) 1.0001(9) 0.0821(4) 0.162(4) Uani 1 1 d . . .
H22A H -0.0067 1.0689 0.1004 0.243 Uiso 1 1 calc R . .
H22B H -0.0813 1.0183 0.0412 0.243 Uiso 1 1 calc R . .
H22C H -0.0086 0.9493 0.0618 0.243 Uiso 1 1 calc R . .
C23 C 0.2773(3) 0.8403(4) 0.2241(3) 0.0576(12) Uani 1 1 d . . .
H23A H 0.2469 0.9009 0.2304 0.069 Uiso 1 1 calc R . .
H23B H 0.2652 0.8302 0.1684 0.069 Uiso 1 1 calc R . .
C24 C 0.3568(3) 0.8710(4) 0.2660(3) 0.0661(13) Uani 1 1 d . . .
H24A H 0.3868 0.8170 0.2523 0.079 Uiso 1 1 calc R . .
H24B H 0.3654 0.9466 0.2502 0.079 Uiso 1 1 calc R . .
C25 C 0.3639(4) 0.9840(5) 0.3797(3) 0.0888(18) Uani 1 1 d . . .
H25A H 0.3920 1.0401 0.3660 0.133 Uiso 1 1 calc R . .
H25B H 0.3787 0.9834 0.4358 0.133 Uiso 1 1 calc R . .
H25C H 0.3128 1.0025 0.3546 0.133 Uiso 1 1 calc R . .
C26 C 0.4572(3) 0.8415(6) 0.3942(4) 0.098(2) Uani 1 1 d . . .
H26A H 0.4851 0.8953 0.3785 0.146 Uiso 1 1 calc R . .
H26B H 0.4662 0.7657 0.3805 0.146 Uiso 1 1 calc R . .
H26C H 0.4714 0.8461 0.4501 0.146 Uiso 1 1 calc R . .
C27 C 0.1917(3) 0.2373(4) 0.1945(3) 0.0624(13) Uani 1 1 d . . .
C28 C 0.1704(4) 0.1425(5) 0.2376(4) 0.0911(19) Uani 1 1 d . . .
H28A H 0.2139 0.1075 0.2753 0.137 Uiso 1 1 calc R . .
H28B H 0.1418 0.0862 0.2004 0.137 Uiso 1 1 calc R . .
H28C H 0.1422 0.1741 0.2643 0.137 Uiso 1 1 calc R . .
C29 C 0.1208(4) 0.2828(6) 0.1350(4) 0.142(4) Uani 1 1 d . . .
H29A H 0.1306 0.3427 0.1053 0.213 Uiso 1 1 calc R . .
H29B H 0.0918 0.3124 0.1616 0.213 Uiso 1 1 calc R . .
H29C H 0.0944 0.2225 0.1001 0.213 Uiso 1 1 calc R . .
C30 C 0.2344(5) 0.1855(7) 0.1537(6) 0.167(4) Uani 1 1 d . . .
H30A H 0.2480 0.2435 0.1256 0.250 Uiso 1 1 calc R . .
H30B H 0.2052 0.1287 0.1174 0.250 Uiso 1 1 calc R . .
H30C H 0.2777 0.1505 0.1917 0.250 Uiso 1 1 calc R . .
C31 C 0.3387(2) 0.3934(4) 0.4722(3) 0.0569(12) Uani 1 1 d . . .
C32 C 0.3014(3) 0.4712(5) 0.5117(3) 0.0746(15) Uani 1 1 d . . .
H32A H 0.3058 0.5493 0.4986 0.112 Uiso 1 1 calc R . .
H32B H 0.3244 0.4616 0.5677 0.112 Uiso 1 1 calc R . .
H32C H 0.2504 0.4514 0.4935 0.112 Uiso 1 1 calc R . .
C33 C 0.4206(2) 0.4202(5) 0.5031(3) 0.0722(15) Uani 1 1 d . . .
H33A H 0.4273 0.4970 0.4891 0.108 Uiso 1 1 calc R . .
H33B H 0.4438 0.3682 0.4802 0.108 Uiso 1 1 calc R . .
H33C H 0.4421 0.4123 0.5593 0.108 Uiso 1 1 calc R . .
C34 C 0.3306(3) 0.2695(5) 0.4949(3) 0.0899(19) Uani 1 1 d . . .
H34A H 0.3538 0.2190 0.4711 0.135 Uiso 1 1 calc R . .
H34B H 0.2796 0.2507 0.4768 0.135 Uiso 1 1 calc R . .
H34C H 0.3534 0.2615 0.5511 0.135 Uiso 1 1 calc R . .
C35 C 0.4065(7) 0.7367(11) 0.5508(7) 0.140(4) Uiso 0.70 1 d P . .
H35A H 0.4466 0.6968 0.5449 0.168 Uiso 0.70 1 calc PR . .
H35B H 0.3753 0.6799 0.5600 0.168 Uiso 0.70 1 calc PR . .
C35' C 0.3598(7) 0.8231(13) 0.5490(8) 0.047(3) Uiso 0.30 1 d P . .
H35C H 0.3244 0.7739 0.5575 0.057 Uiso 0.30 1 calc PR . .
H35D H 0.3420 0.9009 0.5440 0.057 Uiso 0.30 1 calc PR . .
C36 C 0.4375(3) 0.8136(5) 0.6223(3) 0.0707(14) Uiso 1 1 d . . .
C37 C 0.4099(6) 0.9093(9) 0.6257(7) 0.108(3) Uiso 0.70 1 d P . .
H37A H 0.3695 0.9357 0.5827 0.130 Uiso 0.70 1 calc PR . .
C37' C 0.4473(8) 0.8898(13) 0.6786(9) 0.049(3) Uiso 0.30 1 d P . .
H37B H 0.4074 0.9380 0.6681 0.058 Uiso 0.30 1 calc PR . .
C38 C 0.4410(7) 0.9781(12) 0.6963(7) 0.202(5) Uiso 1 1 d . . .
H38A H 0.4244 1.0484 0.7057 0.243 Uiso 1 1 calc R . .
C39 C 0.5053(5) 0.9122(7) 0.7503(5) 0.125(3) Uiso 1 1 d . . .
H39A H 0.5180(13) 0.933(2) 0.795(4) 0.150 Uiso 1 1 d R . .
C40 C 0.5431(11) 0.8344(8) 0.7547(14) 0.097(3) Uiso 0.70 1 d P . .
H40B H 0.548(9) 0.8340(11) 0.760(11) 0.117 Uiso 0.70 1 d PR . .
C40' C 0.5503(11) 0.7308(17) 0.7011(11) 0.075(5) Uiso 0.30 1 d P . .
H40A H 0.5887 0.6792 0.7128 0.090 Uiso 0.30 1 calc PR . .
C41 C 0.5081(8) 0.7721(13) 0.6859(9) 0.148(5) Uiso 0.70 1 d P . .
H41A H 0.5285 0.7037 0.6790 0.177 Uiso 0.70 1 calc PR . .
C41' C 0.4813(8) 0.7369(13) 0.6285(10) 0.051(4) Uiso 0.30 1 d P . .
H41B H 0.4716 0.6833 0.5886 0.061 Uiso 0.30 1 calc PR . .

loop_
_atom_site_aniso_label
_atom_site_aniso_U_11
_atom_site_aniso_U_22
_atom_site_aniso_U_33
_atom_site_aniso_U_23
_atom_site_aniso_U_13
_atom_site_aniso_U_12
Al 0.0496(7) 0.0539(8) 0.0418(7) -0.0035(6) 0.0145(6) -0.0019(6)
O1 0.0509(17) 0.085(2) 0.0374(17) -0.0063(15) 0.0133(15) 0.0064(16)
O2 0.0577(17) 0.0527(19) 0.0437(17) 0.0015(14) 0.0129(15) -0.0003(15)
O3 0.066(2) 0.069(2) 0.0454(19) -0.0064(16) 0.0020(16) 0.0040(17)
N1 0.0489(19) 0.047(2) 0.046(2) 0.0003(16) 0.0233(17) 0.0006(17)
N2 0.054(2) 0.059(3) 0.065(3) 0.006(2) 0.014(2) -0.0017(19)
C1 0.049(2) 0.059(3) 0.035(2) -0.003(2) 0.017(2) -0.003(2)
C2 0.053(2) 0.053(3) 0.053(3) -0.008(2) 0.029(2) -0.011(2)
C3 0.053(3) 0.051(3) 0.060(3) -0.005(2) 0.030(2) -0.001(2)
C4 0.049(2) 0.058(3) 0.046(3) -0.002(2) 0.020(2) -0.002(2)
C5 0.049(2) 0.067(3) 0.039(2) -0.006(2) 0.014(2) 0.000(2)
C6 0.052(2) 0.052(3) 0.044(3) -0.004(2) 0.021(2) 0.000(2)
C7 0.052(2) 0.065(3) 0.040(2) -0.009(2) 0.018(2) 0.000(2)
C8 0.059(3) 0.056(3) 0.053(3) 0.002(2) 0.029(2) 0.007(2)
C9 0.052(2) 0.046(2) 0.041(2) 0.0041(19) 0.022(2) 0.006(2)
C10 0.066(3) 0.057(3) 0.041(3) 0.002(2) 0.024(2) 0.009(2)
C11 0.057(3) 0.047(3) 0.047(3) 0.004(2) 0.020(2) 0.008(2)
C12 0.053(2) 0.049(3) 0.048(3) 0.007(2) 0.016(2) 0.002(2)
C13 0.045(2) 0.056(3) 0.040(2) 0.006(2) 0.015(2) 0.004(2)
C14 0.050(2) 0.049(3) 0.040(2) -0.005(2) 0.016(2) -0.003(2)
C15 0.066(3) 0.082(4) 0.048(3) -0.024(3) 0.030(2) -0.012(3)
C16 0.121(5) 0.109(5) 0.053(3) -0.004(3) 0.046(4) -0.008(4)
C17 0.089(4) 0.131(6) 0.079(4) -0.046(4) 0.045(4) -0.005(4)
C18 0.084(4) 0.109(5) 0.068(4) -0.039(3) 0.026(3) -0.021(4)
C19 0.047(2) 0.080(4) 0.061(3) 0.007(3) 0.017(2) 0.009(3)
C20 0.075(4) 0.116(6) 0.172(8) -0.003(5) -0.011(5) -0.004(4)
C21 0.109(5) 0.224(10) 0.086(5) -0.026(5) 0.006(4) 0.098(6)
C22 0.112(6) 0.266(12) 0.108(6) 0.099(7) 0.045(5) 0.079(7)
C23 0.073(3) 0.054(3) 0.050(3) 0.007(2) 0.030(3) -0.002(2)
C24 0.064(3) 0.065(3) 0.072(4) 0.006(3) 0.030(3) -0.011(3)
C25 0.115(5) 0.062(4) 0.081(4) -0.007(3) 0.030(4) -0.005(3)
C26 0.049(3) 0.119(5) 0.112(5) 0.030(4) 0.020(3) -0.002(3)
C27 0.078(3) 0.051(3) 0.052(3) -0.005(2) 0.019(3) 0.000(3)
C28 0.104(4) 0.059(4) 0.091(4) -0.006(3) 0.019(4) -0.016(3)
C29 0.138(6) 0.087(5) 0.110(6) 0.029(4) -0.047(5) -0.035(5)
C30 0.193(9) 0.159(8) 0.215(10) -0.128(7) 0.151(8) -0.076(7)
C31 0.053(2) 0.068(3) 0.040(3) 0.010(2) 0.007(2) -0.003(2)
C32 0.067(3) 0.106(4) 0.051(3) 0.000(3) 0.024(3) -0.009(3)
C33 0.050(3) 0.089(4) 0.062(3) 0.012(3) 0.006(2) 0.007(3)
C34 0.114(5) 0.077(4) 0.053(3) 0.022(3) 0.007(3) -0.011(4)

loop_
_atom_type_symbol
_atom_type_description
_atom_type_scat_dispersion_real
_atom_type_scat_dispersion_imag
_atom_type_scat_source
C C 0.0033 0.0016 'International Tables Vol C Tables 4.2.6.8 and 6.1.1.4'
H H 0.0000 0.0000 'International Tables Vol C Tables 4.2.6.8 and 6.1.1.4'
N N 0.0061 0.0033 'International Tables Vol C Tables 4.2.6.8 and 6.1.1.4'
O O 0.0106 0.0060 'International Tables Vol C Tables 4.2.6.8 and 6.1.1.4'
Al Al 0.0645 0.0514 'International Tables Vol C Tables 4.2.6.8 and 6.1.1.4'

loop_
_geom_angle_atom_site_label_1
_geom_angle_atom_site_label_2
_geom_angle_atom_site_label_3
_geom_angle
_geom_angle_site_symmetry_1
_geom_angle_site_symmetry_3
_geom_angle_publ_flag
O3 Al O1 98.14(16) . . ?
O3 Al O2 97.68(16) . . ?
O1 Al O2 124.44(16) . . ?
O3 Al N2 86.86(17) . . ?
O1 Al N2 116.96(16) . . ?
O2 Al N2 116.81(16) . . ?
O3 Al N1 166.37(16) . . ?
O1 Al N1 87.92(13) . . ?
O2 Al N1 88.78(14) . . ?
N2 Al N1 79.52(15) . . ?
C1 O1 Al 140.2(3) . . ?
C14 O2 Al 132.6(3) . . ?
C35' O3 C35 60.9(8) . . ?
C35' O3 Al 140.3(6) . . ?
C35 O3 Al 136.3(6) . . ?
C23 N1 C7 111.4(3) . . ?
C23 N1 C8 110.1(3) . . ?
C7 N1 C8 107.4(3) . . ?
C23 N1 Al 107.1(3) . . ?
C7 N1 Al 111.8(2) . . ?
C8 N1 Al 109.2(2) . . ?
C24 N2 C25 109.3(4) . . ?
C24 N2 C26 109.0(4) . . ?
C25 N2 C26 108.1(4) . . ?
C24 N2 Al 113.1(3) . . ?
C25 N2 Al 106.5(3) . . ?
C26 N2 Al 110.6(3) . . ?
O1 C1 C6 119.3(4) . . ?
O1 C1 C2 121.5(4) . . ?
C6 C1 C2 119.1(4) . . ?
C3 C2 C1 117.5(4) . . ?
C3 C2 C15 121.2(4) . . ?
C1 C2 C15 121.3(4) . . ?
C4 C3 C2 124.8(4) . . ?
C5 C4 C3 116.2(4) . . ?
C5 C4 C19 120.7(4) . . ?
C3 C4 C19 123.0(4) . . ?
C4 C5 C6 121.7(4) . . ?
C5 C6 C1 120.3(4) . . ?
C5 C6 C7 120.2(4) . . ?
C1 C6 C7 119.3(4) . . ?
N1 C7 C6 114.7(3) . . ?
N1 C8 C9 111.9(3) . . ?
C14 C9 C10 120.6(4) . . ?
C14 C9 C8 117.5(4) . . ?
C10 C9 C8 121.8(4) . . ?
C9 C10 C11 121.8(4) . . ?
C12 C11 C10 115.1(4) . . ?
C12 C11 C27 124.6(4) . . ?
C10 C11 C27 120.3(4) . . ?
C11 C12 C13 125.9(4) . . ?
C12 C13 C14 116.3(4) . . ?
C12 C13 C31 122.4(4) . . ?
C14 C13 C31 121.3(4) . . ?
O2 C14 C9 118.8(4) . . ?
O2 C14 C13 121.3(4) . . ?
C9 C14 C13 119.9(4) . . ?
C18 C15 C16 111.0(5) . . ?
C18 C15 C2 109.7(4) . . ?
C16 C15 C2 109.5(4) . . ?
C18 C15 C17 107.3(4) . . ?
C16 C15 C17 106.4(5) . . ?
C2 C15 C17 112.9(4) . . ?
C22 C19 C21 111.2(6) . . ?
C22 C19 C4 110.7(4) . . ?
C21 C19 C4 114.5(4) . . ?
C22 C19 C20 105.1(6) . . ?
C21 C19 C20 106.1(6) . . ?
C4 C19 C20 108.6(4) . . ?
N1 C23 C24 108.6(4) . . ?
N2 C24 C23 109.0(4) . . ?
C30 C27 C29 109.6(6) . . ?
C30 C27 C11 110.4(5) . . ?
C29 C27 C11 110.7(4) . . ?
C30 C27 C28 107.9(5) . . ?
C29 C27 C28 105.5(5) . . ?
C11 C27 C28 112.6(4) . . ?
C33 C31 C13 109.3(4) . . ?
C33 C31 C32 110.3(4) . . ?
C13 C31 C32 110.0(4) . . ?
C33 C31 C34 107.7(4) . . ?
C13 C31 C34 111.7(4) . . ?
C32 C31 C34 107.8(4) . . ?
O3 C35 C36 114.5(9) . . ?
O3 C35' C36 109.4(9) . . ?
C41' C36 C37 162.8(10) . . ?
C41' C36 C37' 122.9(11) . . ?
C37 C36 C37' 45.0(7) . . ?
C41' C36 C35 70.8(9) . . ?
C37 C36 C35 122.6(9) . . ?
C37' C36 C35 165.6(10) . . ?
C41' C36 C41 44.3(8) . . ?
C37 C36 C41 122.4(9) . . ?
C37' C36 C41 78.7(10) . . ?
C35 C36 C41 114.7(9) . . ?
C41' C36 C35' 122.7(10) . . ?
C37 C36 C35' 71.9(8) . . ?
C37' C36 C35' 114.1(9) . . ?
C35 C36 C35' 51.8(7) . . ?
C41 C36 C35' 165.0(9) . . ?
C36 C37 C38 120.2(11) . . ?
C36 C37' C39 133.0(13) . . ?
C36 C37' C40 97.9(10) . . ?
C39 C37' C40 35.4(6) . . ?
C37 C38 C39 105.1(11) . . ?
C40 C39 C37' 100.7(14) . . ?
C40 C39 C38 144.3(15) . . ?
C37' C39 C38 45.1(8) . . ?
C39 C40 C41 106(2) . . ?
C39 C40 C40' 140(2) . . ?
C41 C40 C40' 34.4(8) . . ?
C39 C40 C37' 43.8(10) . . ?
C41 C40 C37' 62.0(13) . . ?
C40' C40 C37' 96.1(15) . . ?
C41' C40' C40 104.1(16) . . ?
C40 C41 C36 121.1(13) . . ?
C36 C41' C40' 118.9(15) . . ?

loop_
_geom_bond_atom_site_label_1
_geom_bond_atom_site_label_2
_geom_bond_distance
_geom_bond_site_symmetry_2
_geom_bond_publ_flag
Al O3 1.743(3) . ?
Al O1 1.748(3) . ?
Al O2 1.768(3) . ?
Al N2 2.096(4) . ?
Al N1 2.186(4) . ?
O1 C1 1.350(5) . ?
O2 C14 1.351(5) . ?
O3 C35' 1.345(14) . ?
O3 C35 1.350(12) . ?
N1 C23 1.471(5) . ?
N1 C7 1.485(5) . ?
N1 C8 1.497(5) . ?
N2 C24 1.497(6) . ?
N2 C25 1.501(6) . ?
N2 C26 1.502(6) . ?
C1 C6 1.403(6) . ?
C1 C2 1.404(6) . ?
C2 C3 1.391(6) . ?
C2 C15 1.534(6) . ?
C3 C4 1.386(6) . ?
C4 C5 1.385(6) . ?
C4 C19 1.525(6) . ?
C5 C6 1.396(6) . ?
C6 C7 1.499(6) . ?
C8 C9 1.505(6) . ?
C9 C14 1.385(5) . ?
C9 C10 1.387(6) . ?
C10 C11 1.396(6) . ?
C11 C12 1.383(6) . ?
C11 C27 1.525(6) . ?
C12 C13 1.391(6) . ?
C13 C14 1.407(6) . ?
C13 C31 1.535(6) . ?
C15 C18 1.522(7) . ?
C15 C16 1.529(7) . ?
C15 C17 1.545(7) . ?
C19 C22 1.485(8) . ?
C19 C21 1.487(8) . ?
C19 C20 1.542(8) . ?
C23 C24 1.502(6) . ?
C27 C30 1.474(8) . ?
C27 C29 1.501(8) . ?
C27 C28 1.525(7) . ?
C31 C33 1.529(6) . ?
C31 C32 1.536(7) . ?
C31 C34 1.539(7) . ?
C35 C36 1.515(13) . ?
C35' C36 1.603(14) . ?
C36 C41' 1.226(15) . ?
C36 C37 1.261(11) . ?
C36 C37' 1.328(16) . ?
C36 C41 1.509(16) . ?
C37 C38 1.449(15) . ?
C37' C39 1.392(16) . ?
C37' C40 1.97(3) . ?
C38 C39 1.487(13) . ?
C39 C40 1.165(14) . ?
C40 C41 1.39(3) . ?
C40 C40' 1.61(2) . ?
C40' C41' 1.49(3) . ?
